data_1508000
loop_
_publ_author_name
'Campbell, Michael G.'
'Powers, David C.'
'Raynaud, Jean'
'Graham, Michael J.'
'Xie, Ping'
'Lee, Eunsung'
'Ritter, Tobias'

_publ_section_title
;
 Synthesis and structure of solution-stable one-dimensional palladium
 wires.
;
_journal_issue 12
_journal_name_full 'Nature chemistry'
_journal_page_first 949
_journal_page_last 953
_journal_paper_doi 10.1038/nchem.1197
_journal_volume 3
_journal_year 2011
_chemical_formula_sum 'C32 H26 Cl4 F N2 O4 Pd2'
_chemical_formula_weight 876.15
_chemical_name_systematic
; 
 ? 
;
_space_group_IT_number 14
_symmetry_cell_setting monoclinic
_symmetry_space_group_name_Hall '-P 2ybc'
_symmetry_space_group_name_H-M 'P 1 21/c 1'
_atom_sites_solution_hydrogens geom
_atom_sites_solution_primary direct
_atom_sites_solution_secondary difmap
_audit_creation_method SHELXL-97
_cell_angle_alpha 90.00
_cell_angle_beta 97.382(2)
_cell_angle_gamma 90.00
_cell_formula_units_Z 6
_cell_length_a 11.3622(14)
_cell_length_b 16.569(2)
_cell_length_c 17.444(2)
_cell_measurement_reflns_used 8680
_cell_measurement_temperature 160(2)
_cell_measurement_theta_max 46.8
_cell_measurement_theta_min 4.18
_cell_volume 3256.8(7)
_computing_cell_refinement 'SAINT 7.46A (Bruker-AXS, 2009)'
_computing_data_collection 'APEX2 v2009.3.0 (Bruker-AXS, 2009)'
_computing_data_reduction 'SAINT 7.46A (Bruker-AXS, 2009)'
_computing_molecular_graphics 'Bruker SHELXTL (Sheldrick, 2008)'
_computing_publication_material 'Bruker SHELXTL (Sheldrick, 2008)'
_computing_structure_refinement 'SHELXL-97 (Sheldrick, 2008)'
_computing_structure_solution 'SHELXS-97 (Sheldrick, 2008)'
_diffrn_ambient_temperature 160(1)
_diffrn_measured_fraction_theta_full 0.997
_diffrn_measured_fraction_theta_max 0.997
_diffrn_measurement_device_type
;
Bruker D8 goniometer with CCD area detector
;
_diffrn_measurement_method 'phi and omega scans'
_diffrn_radiation_monochromator graphite
_diffrn_radiation_source 'fine-focus sealed tube'
_diffrn_radiation_type MoK\a
_diffrn_radiation_wavelength 0.71073
_diffrn_reflns_av_R_equivalents 0.0452
_diffrn_reflns_av_sigmaI/netI 0.0305
_diffrn_reflns_limit_h_max 14
_diffrn_reflns_limit_h_min -14
_diffrn_reflns_limit_k_max 21
_diffrn_reflns_limit_k_min -21
_diffrn_reflns_limit_l_max 22
_diffrn_reflns_limit_l_min -22
_diffrn_reflns_number 54682
_diffrn_reflns_theta_full 27.14
_diffrn_reflns_theta_max 27.14
_diffrn_reflns_theta_min 1.70
_exptl_absorpt_coefficient_mu 1.692
_exptl_absorpt_correction_T_max 0.9916
_exptl_absorpt_correction_T_min 0.5510
_exptl_absorpt_correction_type multi-scan
_exptl_absorpt_process_details 'SADABS (Sheldrick, 2008)'
_exptl_crystal_colour red
_exptl_crystal_density_diffrn 1.787
_exptl_crystal_density_method 'not measured'
_exptl_crystal_description needle
_exptl_crystal_F_000 1722
_exptl_crystal_size_max 0.40
_exptl_crystal_size_mid 0.05
_exptl_crystal_size_min 0.05
_platon_squeeze_details
;
;
_refine_diff_density_max 0.467
_refine_diff_density_min -0.882
_refine_diff_density_rms 0.084
_refine_ls_extinction_method none
_refine_ls_goodness_of_fit_ref 1.052
_refine_ls_hydrogen_treatment constr
_refine_ls_matrix_type full
_refine_ls_number_parameters 345
_refine_ls_number_reflns 7192
_refine_ls_number_restraints 0
_refine_ls_restrained_S_all 1.052
_refine_ls_R_factor_all 0.0546
_refine_ls_R_factor_gt 0.0328
_refine_ls_shift/su_max 0.003
_refine_ls_shift/su_mean 0.000
_refine_ls_structure_factor_coef Fsqd
_refine_ls_weighting_details 'calc w=1/[\s^2^(Fo^2^)+(0.0332P)^2^+1.8723P] where P=(Fo^2^+2Fc^2^)/3'
_refine_ls_weighting_scheme calc
_refine_ls_wR_factor_gt 0.0790
_refine_ls_wR_factor_ref 0.0847
_reflns_number_gt 4851
_reflns_number_total 7192
_reflns_threshold_expression >2sigma(I)
_cod_data_source_file nchem.1197-s6.cif
_cod_data_source_block mgc160
_cod_depositor_comments
;
The following automatic conversions were performed:

'_symmetry_cell_setting' value 'Monoclinic' changed to 'monoclinic'
according to /home/saulius/struct/CIF-dictionaries/cif_core.dic
dictionary named 'cif_core.dic' version 2.4.1 from 2010-06-29.

Automatic conversion script
Id: cif_fix_values 1891 2012-01-12 08:04:46Z andrius 
;
_cod_original_sg_symbol_H-M P2(1)/c
_cod_database_code 1508000

loop_
_symmetry_equiv_pos_as_xyz
'x, y, z'
'-x, y+1/2, -z+1/2'
'-x, -y, -z'
'x, -y-1/2, z-1/2'

loop_
_atom_site_label
_atom_site_type_symbol
_atom_site_fract_x
_atom_site_fract_y
_atom_site_fract_z
_atom_site_U_iso_or_equiv
_atom_site_adp_type
_atom_site_occupancy
_atom_site_symmetry_multiplicity
_atom_site_calc_flag
_atom_site_refinement_flags
Pd1 Pd 0.631338(19) 0.508576(14) 0.005350(13) 0.01876(7) Uani 1 1 d .
Pd2 Pd 0.868982(19) 0.506675(14) -0.002672(13) 0.01883(7) Uani 1 1 d .
O5 O 0.86703(18) 0.61820(13) 0.04614(13) 0.0275(5) Uani 1 1 d .
O6 O 0.62774(19) 0.59593(13) -0.07655(14) 0.0306(5) Uani 1 1 d .
O7 O 0.80307(19) 0.56271(14) -0.11193(12) 0.0287(5) Uani 1 1 d .
O10 O 0.68914(19) 0.59941(13) 0.08870(13) 0.0290(5) Uani 1 1 d .
N N 0.8738(2) 0.39306(15) -0.04353(15) 0.0219(6) Uani 1 1 d .
N4 N 0.6360(2) 0.41763(16) 0.08227(15) 0.0233(6) Uani 1 1 d .
C9 C 0.5848(3) 0.34569(19) -0.03349(18) 0.0230(7) Uani 1 1 d .
C11 C 0.5573(3) 0.2735(2) -0.0744(2) 0.0313(8) Uani 1 1 d .
C12 C 0.9432(3) 0.4855(2) 0.16991(19) 0.0282(7) Uani 1 1 d .
H12 H 0.9383 0.5421 0.1772 0.034 Uiso 1 1 calc R
C13 C 0.5841(3) 0.4218(2) -0.07020(18) 0.0236(7) Uani 1 1 d .
C14 C 0.9289(3) 0.36758(19) 0.08867(18) 0.0246(7) Uani 1 1 d .
C15 C 0.9212(3) 0.45267(19) 0.09740(17) 0.0225(7) Uani 1 1 d .
C16 C 0.6134(2) 0.34335(18) 0.04820(18) 0.0210(7) Uani 1 1 d .
C17 C 0.7813(3) 0.63995(19) 0.08293(19) 0.0279(7) Uani 1 1 d .
C18 C 0.6611(3) 0.4211(2) 0.15843(17) 0.0238(7) Uani 1 1 d .
H18 H 0.6750 0.4723 0.1826 0.029 Uiso 1 1 calc R
C19 C 0.6451(3) 0.2781(2) 0.1706(2) 0.0326(8) Uani 1 1 d .
H19 H 0.6488 0.2309 0.2018 0.039 Uiso 1 1 calc R
C20 C 0.7112(3) 0.6043(2) -0.1170(2) 0.0312(8) Uani 1 1 d .
C21 C 0.9101(3) 0.2536(2) -0.0029(2) 0.0297(8) Uani 1 1 d .
C22 C 0.9031(3) 0.33705(19) 0.01282(18) 0.0227(7) Uani 1 1 d .
C23 C 0.6161(3) 0.2716(2) 0.0892(2) 0.0295(8) Uani 1 1 d .
C24 C 0.5575(3) 0.4256(2) -0.14852(19) 0.0284(8) Uani 1 1 d .
H24 H 0.5589 0.4760 -0.1744 0.034 Uiso 1 1 calc R
C25 C 0.6676(3) 0.3516(2) 0.2043(2) 0.0326(8) Uani 1 1 d .
H25 H 0.6876 0.3557 0.2588 0.039 Uiso 1 1 calc R
C26 C 0.9599(3) 0.3163(2) 0.1515(2) 0.0334(8) Uani 1 1 d .
C27 C 0.8544(3) 0.2872(2) -0.1362(2) 0.0356(9) Uani 1 1 d .
H27 H 0.8371 0.2713 -0.1888 0.043 Uiso 1 1 calc R
C28 C 0.9822(3) 0.3525(2) 0.2254(2) 0.0376(9) Uani 1 1 d .
H28 H 1.0036 0.3197 0.2697 0.045 Uiso 1 1 calc R
C29 C 0.5880(3) 0.1984(2) 0.0475(2) 0.0405(9) Uani 1 1 d .
H29 H 0.5889 0.1485 0.0744 0.049 Uiso 1 1 calc R
C30 C 0.5276(3) 0.3539(2) -0.1912(2) 0.0350(9) Uani 1 1 d .
H30 H 0.5067 0.3570 -0.2457 0.042 Uiso 1 1 calc R
C31 C 0.9734(3) 0.4334(2) 0.2337(2) 0.0350(8) Uani 1 1 d .
H31 H 0.9880 0.4560 0.2840 0.042 Uiso 1 1 calc R
C32 C 0.5283(3) 0.2805(2) -0.1555(2) 0.0401(9) Uani 1 1 d .
H32 H 0.5090 0.2334 -0.1855 0.048 Uiso 1 1 calc R
C33 C 0.5596(3) 0.2000(2) -0.0315(2) 0.0423(10) Uani 1 1 d .
H33 H 0.5410 0.1508 -0.0584 0.051 Uiso 1 1 calc R
C34 C 0.8491(3) 0.3683(2) -0.11685(19) 0.0288(7) Uani 1 1 d .
H34 H 0.8276 0.4070 -0.1564 0.035 Uiso 1 1 calc R
C35 C 0.9667(3) 0.2314(2) 0.1343(2) 0.0380(9) Uani 1 1 d .
H35 H 0.9884 0.1948 0.1756 0.046 Uiso 1 1 calc R
C36 C 0.9436(3) 0.2018(2) 0.0618(2) 0.0402(9) Uani 1 1 d .
H36 H 0.9496 0.1453 0.0537 0.048 Uiso 1 1 calc R
C37 C 0.8844(3) 0.2294(2) -0.0801(2) 0.0370(9) Uani 1 1 d .
H37 H 0.8875 0.1740 -0.0936 0.044 Uiso 1 1 calc R
C38 C 0.7946(4) 0.7208(2) 0.1212(3) 0.0536(12) Uani 1 1 d .
H38A H 0.8575 0.7512 0.1005 0.080 Uiso 1 1 calc R
H38B H 0.8156 0.7136 0.1771 0.080 Uiso 1 1 calc R
H38C H 0.7197 0.7505 0.1111 0.080 Uiso 1 1 calc R
C39 C 0.6955(4) 0.6703(3) -0.1764(3) 0.0700(16) Uani 1 1 d .
H39A H 0.7067 0.6482 -0.2271 0.105 Uiso 1 1 calc R
H39B H 0.7541 0.7129 -0.1623 0.105 Uiso 1 1 calc R
H39C H 0.6154 0.6929 -0.1787 0.105 Uiso 1 1 calc R

loop_
_atom_site_aniso_label
_atom_site_aniso_U_11
_atom_site_aniso_U_22
_atom_site_aniso_U_33
_atom_site_aniso_U_23
_atom_site_aniso_U_13
_atom_site_aniso_U_12
Pd1 0.01206(13) 0.02095(13) 0.02367(14) 0.00197(10) 0.00386(10) 0.00017(9)
Pd2 0.01175(13) 0.02240(14) 0.02260(14) 0.00132(10) 0.00320(10) 0.00084(9)
O5 0.0162(11) 0.0233(12) 0.0442(14) -0.0050(10) 0.0083(10) -0.0052(9)
O6 0.0184(12) 0.0305(13) 0.0443(15) 0.0149(11) 0.0094(11) 0.0029(9)
O7 0.0199(12) 0.0380(14) 0.0279(13) 0.0060(10) 0.0021(10) -0.0023(10)
O10 0.0194(12) 0.0300(13) 0.0392(14) -0.0082(10) 0.0098(10) 0.0005(10)
N 0.0105(13) 0.0262(14) 0.0288(15) -0.0021(11) 0.0021(11) 0.0010(10)
N4 0.0130(13) 0.0294(15) 0.0279(15) -0.0024(12) 0.0051(11) -0.0020(11)
C9 0.0118(15) 0.0302(18) 0.0264(17) -0.0022(14) -0.0005(13) -0.0004(12)
C11 0.0211(17) 0.0290(19) 0.044(2) -0.0056(16) 0.0065(15) 0.0004(14)
C12 0.0165(16) 0.0373(19) 0.0305(18) 0.0002(15) 0.0017(14) -0.0043(14)
C13 0.0097(15) 0.0364(19) 0.0240(17) 0.0019(14) -0.0006(12) 0.0061(13)
C14 0.0146(15) 0.0304(18) 0.0281(18) 0.0044(14) -0.0001(13) 0.0029(13)
C15 0.0170(16) 0.0285(17) 0.0217(16) 0.0053(13) 0.0010(13) 0.0000(13)
C16 0.0096(14) 0.0240(16) 0.0294(17) -0.0023(13) 0.0025(12) -0.0018(12)
C17 0.0211(17) 0.0252(17) 0.037(2) -0.0045(14) 0.0014(15) -0.0005(13)
C18 0.0179(16) 0.0344(19) 0.0192(16) -0.0011(13) 0.0023(13) -0.0024(13)
C19 0.0231(18) 0.034(2) 0.040(2) 0.0137(16) 0.0018(16) 0.0005(14)
C20 0.0187(17) 0.035(2) 0.038(2) 0.0133(16) -0.0018(15) -0.0024(14)
C21 0.0170(16) 0.0301(18) 0.042(2) 0.0076(15) 0.0058(15) -0.0007(13)
C22 0.0125(15) 0.0267(17) 0.0299(18) 0.0037(14) 0.0067(13) -0.0003(12)
C23 0.0194(17) 0.0276(18) 0.041(2) 0.0043(15) 0.0016(15) -0.0018(14)
C24 0.0144(16) 0.043(2) 0.0282(18) 0.0007(15) 0.0053(14) 0.0051(14)
C25 0.0243(18) 0.042(2) 0.0324(19) 0.0072(16) 0.0084(15) 0.0025(15)
C26 0.0152(17) 0.044(2) 0.041(2) 0.0131(17) 0.0063(15) -0.0003(15)
C27 0.0222(18) 0.044(2) 0.041(2) -0.0115(18) 0.0042(16) -0.0021(15)
C28 0.0241(19) 0.058(3) 0.031(2) 0.0158(18) 0.0030(15) 0.0015(17)
C29 0.036(2) 0.0219(18) 0.062(3) 0.0060(17) 0.0007(19) 0.0008(15)
C30 0.0220(18) 0.053(2) 0.0303(19) -0.0118(18) 0.0024(15) 0.0077(16)
C31 0.0223(18) 0.059(3) 0.0237(18) 0.0024(16) 0.0007(14) -0.0022(16)
C32 0.0245(19) 0.055(3) 0.039(2) -0.0215(19) -0.0033(16) 0.0024(17)
C33 0.041(2) 0.0259(19) 0.057(3) -0.0079(18) -0.0046(19) -0.0017(16)
C34 0.0173(16) 0.039(2) 0.0316(19) -0.0065(15) 0.0064(14) -0.0006(14)
C35 0.0220(19) 0.037(2) 0.054(3) 0.0198(18) 0.0040(17) 0.0021(15)
C36 0.029(2) 0.029(2) 0.065(3) 0.0063(18) 0.0154(19) 0.0053(15)
C37 0.029(2) 0.030(2) 0.053(2) -0.0116(18) 0.0142(18) 0.0008(15)
C38 0.044(3) 0.040(2) 0.081(3) -0.031(2) 0.025(2) -0.0150(18)
C39 0.029(2) 0.087(4) 0.097(4) 0.065(3) 0.021(2) 0.017(2)

loop_
_atom_type_symbol
_atom_type_description
_atom_type_scat_dispersion_real
_atom_type_scat_dispersion_imag
_atom_type_scat_source
C C 0.0033 0.0016 'International Tables Vol C Tables 4.2.6.8 and 6.1.1.4'
H H 0.0000 0.0000 'International Tables Vol C Tables 4.2.6.8 and 6.1.1.4'
N N 0.0061 0.0033 'International Tables Vol C Tables 4.2.6.8 and 6.1.1.4'
O O 0.0106 0.0060 'International Tables Vol C Tables 4.2.6.8 and 6.1.1.4'
F F 0.0171 0.0103 'International Tables Vol C Tables 4.2.6.8 and 6.1.1.4'
Pd Pd -0.9988 1.0072 'International Tables Vol C Tables 4.2.6.8 and 6.1.1.4'

loop_
_geom_angle_atom_site_label_1
_geom_angle_atom_site_label_2
_geom_angle_atom_site_label_3
_geom_angle
_geom_angle_site_symmetry_3
C13 Pd1 N4 83.21(12) .
C13 Pd1 O6 94.02(12) .
N4 Pd1 O6 177.00(10) .
C13 Pd1 O10 177.53(10) .
N4 Pd1 O10 95.41(10) .
O6 Pd1 O10 87.32(10) .
C13 Pd1 Pd2 98.25(8) .
N4 Pd1 Pd2 94.83(7) .
O6 Pd1 Pd2 84.41(6) .
O10 Pd1 Pd2 79.80(6) .
C13 Pd1 Pd1 72.83(8) 3_665
N4 Pd1 Pd1 84.88(7) 3_665
O6 Pd1 Pd1 95.42(6) 3_665
O10 Pd1 Pd1 109.13(6) 3_665
Pd2 Pd1 Pd1 171.068(15) 3_665
C15 Pd2 N 82.60(12) .
C15 Pd2 O5 93.41(11) .
N Pd2 O5 176.00(10) .
C15 Pd2 O7 177.04(10) .
N Pd2 O7 96.39(10) .
O5 Pd2 O7 87.58(9) .
C15 Pd2 Pd1 98.43(9) .
N Pd2 Pd1 95.82(7) .
O5 Pd2 Pd1 84.48(6) .
O7 Pd2 Pd1 78.88(6) .
C15 Pd2 Pd2 75.75(9) 3_765
N Pd2 Pd2 82.47(7) 3_765
O5 Pd2 Pd2 96.84(6) 3_765
O7 Pd2 Pd2 106.92(6) 3_765
Pd1 Pd2 Pd2 174.077(14) 3_765
C17 O5 Pd2 120.86(19) .
C20 O6 Pd1 121.6(2) .
C20 O7 Pd2 119.5(2) .
C17 O10 Pd1 120.5(2) .
C34 N C22 118.9(3) .
C34 N Pd2 127.7(2) .
C22 N Pd2 113.4(2) .
C18 N4 C16 118.5(3) .
C18 N4 Pd1 128.3(2) .
C16 N4 Pd1 113.2(2) .
C11 C9 C13 122.7(3) .
C11 C9 C16 119.5(3) .
C13 C9 C16 117.8(3) .
C9 C11 C32 116.4(3) .
C9 C11 C33 118.2(3) .
C32 C11 C33 125.4(3) .
C15 C12 C31 118.8(3) .
C24 C13 C9 118.9(3) .
C24 C13 Pd1 129.9(3) .
C9 C13 Pd1 111.2(2) .
C26 C14 C22 121.2(3) .
C26 C14 C15 122.2(3) .
C22 C14 C15 116.6(3) .
C12 C15 C14 119.1(3) .
C12 C15 Pd2 129.2(3) .
C14 C15 Pd2 111.6(2) .
N4 C16 C23 123.6(3) .
N4 C16 C9 114.5(3) .
C23 C16 C9 121.9(3) .
O10 C17 O5 125.6(3) .
O10 C17 C38 118.7(3) .
O5 C17 C38 115.7(3) .
N4 C18 C25 121.8(3) .
C25 C19 C23 120.4(3) .
O7 C20 O6 125.7(3) .
O7 C20 C39 118.5(3) .
O6 C20 C39 115.8(3) .
C37 C21 C22 117.2(3) .
C37 C21 C36 126.1(3) .
C22 C21 C36 116.7(3) .
N C22 C14 115.7(3) .
N C22 C21 122.8(3) .
C14 C22 C21 121.5(3) .
C16 C23 C19 116.0(3) .
C16 C23 C29 118.5(3) .
C19 C23 C29 125.5(3) .
C13 C24 C30 119.6(3) .
C19 C25 C18 119.7(3) .
C14 C26 C28 117.0(3) .
C14 C26 C35 116.5(3) .
C28 C26 C35 126.5(3) .
C37 C27 C34 120.8(3) .
C31 C28 C26 120.7(3) .
C33 C29 C23 120.2(3) .
C32 C30 C24 121.2(3) .
C28 C31 C12 122.3(3) .
C30 C32 C11 121.1(3) .
C29 C33 C11 121.8(3) .
N C34 C27 121.3(3) .
C36 C35 C26 122.7(3) .
C35 C36 C21 121.4(3) .
C27 C37 C21 119.1(3) .

loop_
_geom_bond_atom_site_label_1
_geom_bond_atom_site_label_2
_geom_bond_distance
_geom_bond_site_symmetry_2
Pd1 C13 1.977(3) .
Pd1 N4 2.014(3) .
Pd1 O6 2.030(2) .
Pd1 O10 2.137(2) .
Pd1 Pd2 2.7219(4) .
Pd1 Pd1 2.9800(6) 3_665
Pd2 C15 1.983(3) .
Pd2 N 2.016(3) .
Pd2 O5 2.036(2) .
Pd2 O7 2.165(2) .
Pd2 Pd2 2.9750(6) 3_765
O5 C17 1.285(4) .
O6 C20 1.260(4) .
O7 C20 1.244(4) .
O10 C17 1.258(4) .
N C34 1.338(4) .
N C22 1.362(4) .
N4 C18 1.324(4) .
N4 C16 1.377(4) .
C9 C11 1.407(4) .
C9 C13 1.414(4) .
C9 C16 1.421(4) .
C11 C32 1.415(5) .
C11 C33 1.427(5) .
C12 C15 1.370(4) .
C12 C31 1.414(5) .
C13 C24 1.362(4) .
C14 C26 1.396(4) .
C14 C22 1.412(4) .
C14 C15 1.422(4) .
C16 C23 1.385(4) .
C17 C38 1.495(4) .
C18 C25 1.400(4) .
C19 C25 1.363(5) .
C19 C23 1.421(5) .
C20 C39 1.501(5) .
C21 C37 1.398(5) .
C21 C22 1.414(4) .
C21 C36 1.431(5) .
C23 C29 1.429(5) .
C24 C30 1.421(5) .
C26 C28 1.416(5) .
C26 C35 1.442(5) .
C27 C37 1.381(5) .
C27 C34 1.388(5) .
C28 C31 1.353(5) .
C29 C33 1.375(5) .
C30 C32 1.366(5) .
C35 C36 1.349(5) .

loop_
_geom_torsion_atom_site_label_1
_geom_torsion_atom_site_label_2
_geom_torsion_atom_site_label_3
_geom_torsion_atom_site_label_4
_geom_torsion
_geom_torsion_site_symmetry_1
_geom_torsion_site_symmetry_4
C13 Pd1 Pd2 C15 -105.55(14) . .
N4 Pd1 Pd2 C15 -21.73(12) . .
O6 Pd1 Pd2 C15 161.18(12) . .
O10 Pd1 Pd2 C15 72.90(11) . .
Pd1 Pd1 Pd2 C15 -109.50(13) 3_665 .
C13 Pd1 Pd2 N -22.20(12) . .
N4 Pd1 Pd2 N 61.62(11) . .
O6 Pd1 Pd2 N -115.47(10) . .
O10 Pd1 Pd2 N 156.25(10) . .
Pd1 Pd1 Pd2 N -26.15(12) 3_665 .
C13 Pd1 Pd2 O5 161.80(12) . .
N4 Pd1 Pd2 O5 -114.38(10) . .
O6 Pd1 Pd2 O5 68.54(10) . .
O10 Pd1 Pd2 O5 -19.74(9) . .
Pd1 Pd1 Pd2 O5 157.86(11) 3_665 .
C13 Pd1 Pd2 O7 73.19(11) . .
N4 Pd1 Pd2 O7 157.01(10) . .
O6 Pd1 Pd2 O7 -20.07(9) . .
O10 Pd1 Pd2 O7 -108.35(9) . .
Pd1 Pd1 Pd2 O7 69.25(11) 3_665 .
C13 Pd1 Pd2 Pd2 -95.07(17) . 3_765
N4 Pd1 Pd2 Pd2 -11.25(17) . 3_765
O6 Pd1 Pd2 Pd2 171.67(16) . 3_765
O10 Pd1 Pd2 Pd2 83.39(16) . 3_765
Pd1 Pd1 Pd2 Pd2 -99.01(14) 3_665 3_765
C15 Pd2 O5 C17 -77.7(3) . .
N Pd2 O5 C17 -74.0(13) . .
O7 Pd2 O5 C17 99.5(2) . .
Pd1 Pd2 O5 C17 20.5(2) . .
Pd2 Pd2 O5 C17 -153.7(2) 3_765 .
C13 Pd1 O6 C20 -78.5(3) . .
N4 Pd1 O6 C20 -56.0(18) . .
O10 Pd1 O6 C20 99.5(3) . .
Pd2 Pd1 O6 C20 19.4(3) . .
Pd1 Pd1 O6 C20 -151.6(3) 3_665 .
C15 Pd2 O7 C20 55(2) . .
N Pd2 O7 C20 125.2(2) . .
O5 Pd2 O7 C20 -54.4(2) . .
Pd1 Pd2 O7 C20 30.5(2) . .
Pd2 Pd2 O7 C20 -150.8(2) 3_765 .
C13 Pd1 O10 C17 66(3) . .
N4 Pd1 O10 C17 122.0(2) . .
O6 Pd1 O10 C17 -56.8(2) . .
Pd2 Pd1 O10 C17 28.0(2) . .
Pd1 Pd1 O10 C17 -151.6(2) 3_665 .
C15 Pd2 N C34 -179.3(3) . .
O5 Pd2 N C34 177.0(11) . .
O7 Pd2 N C34 3.5(3) . .
Pd1 Pd2 N C34 82.9(2) . .
Pd2 Pd2 N C34 -102.8(2) 3_765 .
C15 Pd2 N C22 2.6(2) . .
O5 Pd2 N C22 -1.1(13) . .
O7 Pd2 N C22 -174.59(19) . .
Pd1 Pd2 N C22 -95.18(19) . .
Pd2 Pd2 N C22 79.11(19) 3_765 .
C13 Pd1 N4 C18 -178.6(3) . .
O6 Pd1 N4 C18 158.8(16) . .
O10 Pd1 N4 C18 3.4(3) . .
Pd2 Pd1 N4 C18 83.6(3) . .
Pd1 Pd1 N4 C18 -105.3(3) 3_665 .
C13 Pd1 N4 C16 3.6(2) . .
O6 Pd1 N4 C16 -18.9(18) . .
O10 Pd1 N4 C16 -174.31(19) . .
Pd2 Pd1 N4 C16 -94.13(19) . .
Pd1 Pd1 N4 C16 76.91(19) 3_665 .
C13 C9 C11 C32 0.1(5) . .
C16 C9 C11 C32 179.2(3) . .
C13 C9 C11 C33 -179.4(3) . .
C16 C9 C11 C33 -0.2(4) . .
C11 C9 C13 C24 -1.1(4) . .
C16 C9 C13 C24 179.7(3) . .
C11 C9 C13 Pd1 -178.5(2) . .
C16 C9 C13 Pd1 2.3(3) . .
N4 Pd1 C13 C24 179.8(3) . .
O6 Pd1 C13 C24 -1.3(3) . .
O10 Pd1 C13 C24 -124(2) . .
Pd2 Pd1 C13 C24 -86.3(3) . .
Pd1 Pd1 C13 C24 93.1(3) 3_665 .
N4 Pd1 C13 C9 -3.1(2) . .
O6 Pd1 C13 C9 175.7(2) . .
O10 Pd1 C13 C9 53(3) . .
Pd2 Pd1 C13 C9 90.8(2) . .
Pd1 Pd1 C13 C9 -89.8(2) 3_665 .
C31 C12 C15 C14 0.3(5) . .
C31 C12 C15 Pd2 176.4(2) . .
C26 C14 C15 C12 -1.0(5) . .
C22 C14 C15 C12 178.8(3) . .
C26 C14 C15 Pd2 -177.8(2) . .
C22 C14 C15 Pd2 2.1(3) . .
N Pd2 C15 C12 -178.8(3) . .
O5 Pd2 C15 C12 0.9(3) . .
O7 Pd2 C15 C12 -109(2) . .
Pd1 Pd2 C15 C12 -84.0(3) . .
Pd2 Pd2 C15 C12 97.1(3) 3_765 .
N Pd2 C15 C14 -2.5(2) . .
O5 Pd2 C15 C14 177.3(2) . .
O7 Pd2 C15 C14 68(2) . .
Pd1 Pd2 C15 C14 92.3(2) . .
Pd2 Pd2 C15 C14 -86.5(2) 3_765 .
C18 N4 C16 C23 -0.5(4) . .
Pd1 N4 C16 C23 177.5(2) . .
C18 N4 C16 C9 178.7(3) . .
Pd1 N4 C16 C9 -3.3(3) . .
C11 C9 C16 N4 -178.5(3) . .
C13 C9 C16 N4 0.7(4) . .
C11 C9 C16 C23 0.7(4) . .
C13 C9 C16 C23 179.9(3) . .
Pd1 O10 C17 O5 -22.7(5) . .
Pd1 O10 C17 C38 157.0(3) . .
Pd2 O5 C17 O10 -4.7(5) . .
Pd2 O5 C17 C38 175.5(3) . .
C16 N4 C18 C25 1.5(4) . .
Pd1 N4 C18 C25 -176.2(2) . .
Pd2 O7 C20 O6 -27.5(5) . .
Pd2 O7 C20 C39 153.1(3) . .
Pd1 O6 C20 O7 -0.6(5) . .
Pd1 O6 C20 C39 178.8(3) . .
C34 N C22 C14 179.5(3) . .
Pd2 N C22 C14 -2.2(3) . .
C34 N C22 C21 0.9(4) . .
Pd2 N C22 C21 179.2(2) . .
C26 C14 C22 N 179.9(3) . .
C15 C14 C22 N 0.1(4) . .
C26 C14 C22 C21 -1.4(5) . .
C15 C14 C22 C21 178.8(3) . .
C37 C21 C22 N -0.6(5) . .
C36 C21 C22 N 179.1(3) . .
C37 C21 C22 C14 -179.2(3) . .
C36 C21 C22 C14 0.5(4) . .
N4 C16 C23 C19 -0.4(4) . .
C9 C16 C23 C19 -179.5(3) . .
N4 C16 C23 C29 178.4(3) . .
C9 C16 C23 C29 -0.7(5) . .
C25 C19 C23 C16 0.3(5) . .
C25 C19 C23 C29 -178.3(3) . .
C9 C13 C24 C30 2.0(4) . .
Pd1 C13 C24 C30 178.8(2) . .
C23 C19 C25 C18 0.5(5) . .
N4 C18 C25 C19 -1.5(5) . .
C22 C14 C26 C28 -179.0(3) . .
C15 C14 C26 C28 0.8(5) . .
C22 C14 C26 C35 1.4(4) . .
C15 C14 C26 C35 -178.8(3) . .
C14 C26 C28 C31 0.0(5) . .
C35 C26 C28 C31 179.5(3) . .
C16 C23 C29 C33 0.3(5) . .
C19 C23 C29 C33 179.0(3) . .
C13 C24 C30 C32 -1.9(5) . .
C26 C28 C31 C12 -0.7(5) . .
C15 C12 C31 C28 0.5(5) . .
C24 C30 C32 C11 0.9(5) . .
C9 C11 C32 C30 0.0(5) . .
C33 C11 C32 C30 179.4(3) . .
C23 C29 C33 C11 0.1(6) . .
C9 C11 C33 C29 -0.2(5) . .
C32 C11 C33 C29 -179.6(4) . .
C22 N C34 C27 -0.8(4) . .
Pd2 N C34 C27 -178.9(2) . .
C37 C27 C34 N 0.6(5) . .
C14 C26 C35 C36 -0.7(5) . .
C28 C26 C35 C36 179.8(3) . .
C26 C35 C36 C21 -0.2(5) . .
C37 C21 C36 C35 179.9(3) . .
C22 C21 C36 C35 0.2(5) . .
C34 C27 C37 C21 -0.3(5) . .
C22 C21 C37 C27 0.3(5) . .
C36 C21 C37 C27 -179.4(3) . .

loop_
_platon_squeeze_void_nr
_platon_squeeze_void_average_x
_platon_squeeze_void_average_y
_platon_squeeze_void_average_z
_platon_squeeze_void_volume
_platon_squeeze_void_count_electrons
_platon_squeeze_void_content
1 -0.010 0.000 0.000 507 222 ' '
2 -0.002 0.500 0.500 507 223 ' '
